data_4518289
loop_
_publ_author_name
'Maranda-Niedba\/la, Agnieszka'
'Krzy\.zewska, Klaudyna'
'Kotwica, Kamil'
'Sk\'orka, \/Lukasz'
'Drapa\/la, Jakub'
'Jarzembska, Katarzyna N.'
'Zag\'orska, Ma\/lgorzata'
'Pro\'n, Adam'
'Nowakowski, Robert'

_publ_section_title
;
 9,10-Anthraquinones Disubstituted with Linear Alkoxy Groups:
 Spectroscopy, Electrochemistry, and Peculiarities of Their 2D and 3D
 Supramolecular Organizations.
;
_journal_name_full 'Langmuir : the ACS journal of surfaces and colloids'
_journal_paper_doi 10.1021/acs.langmuir.0c02586
_journal_year 2020
_chemical_formula_moiety 'C38 H56 O4'
_chemical_formula_sum 'C38 H56 O4'
_chemical_formula_weight 576.82
_space_group_crystal_system triclinic
_space_group_IT_number 2
_space_group_name_Hall '-P 1'
_space_group_name_H-M_alt 'P -1'
_atom_sites_solution_hydrogens geom
_atom_sites_solution_primary dual
_audit_creation_date 2019-11-07
_audit_creation_method
;
Olex2 1.2
(compiled 2018.05.29 svn.r3508 for OlexSys, GUI svn.r5506)
;
_cell_angle_alpha 81.057(3)
_cell_angle_beta 92.570(4)
_cell_angle_gamma 86.488(4)
_cell_formula_units_Z 1
_cell_length_a 21.8747(11)
_cell_length_b 8.1797(3)
_cell_length_c 4.60630(10)
_cell_measurement_reflns_used 6544
_cell_measurement_temperature 94.9(2)
_cell_measurement_theta_max 66.3320
_cell_measurement_theta_min 4.0130
_cell_volume 811.41(5)
_computing_cell_refinement 'CrysAlisPro 1.171.40.55a (Rigaku OD, 2019)'
_computing_data_collection 'CrysAlisPro 1.171.40.55a (Rigaku OD, 2019)'
_computing_data_reduction 'CrysAlisPro 1.171.40.55a (Rigaku OD, 2019)'
_computing_molecular_graphics 'Olex2 (Dolomanov et al., 2009)'
_computing_publication_material 'Olex2 (Dolomanov et al., 2009)'
_computing_structure_refinement 'ShelXL (Sheldrick, 2015)'
_computing_structure_solution 'ShelXT (Sheldrick, 2015)'
_diffrn_ambient_environment N~2~
_diffrn_ambient_temperature 94.9(2)
_diffrn_detector 'CCD plate'
_diffrn_detector_area_resol_mean 5.2687
_diffrn_detector_type Atlas
_diffrn_measured_fraction_theta_full 0.989
_diffrn_measured_fraction_theta_max 0.989
_diffrn_measurement_details
;
List of Runs (angles in degrees, time in seconds):

  # Type    Start    End  Width  t~exp~   \w     \q     \k     \f   Frames
--------------------------------------------------------------------------
  1  \w    -96.00 -12.00   1.00    2.89    --  -42.68 125.00  60.00   84
  2  \w    -26.00  68.00   1.00    2.89    --   42.68 -57.00-180.00   94
  3  \w     17.00 113.00   1.00    2.89    --   42.68  57.00 -30.00   96
  4  \w     20.00 117.00   1.00    9.50    --   89.79 -61.00 -90.00   97
  5  \w     67.00 149.00   1.00    9.50    --   89.79  30.00   0.00   82
  6  \w     57.00 115.00   1.00    9.50    --   89.79-129.00 -52.00   58
  7  \w     67.00 149.00   1.00    9.50    --   89.79  30.00  30.00   82
  8  \w     24.00 106.00   1.00    9.50    --   89.79 -94.00  60.00   82
  9  \w     67.00 149.00   1.00    9.50    --   89.79  45.00 -90.00   82
 10  \w     21.00 113.00   1.00    9.50    --   89.79 -45.00 120.00   92
 11  \w     12.00 137.00   1.00    9.50    --   89.79 -15.00   0.00  125
 12  \w     54.00 112.00   1.00    9.50    --   89.79-125.00  30.00   58
 13  \w     24.00 106.00   1.00    9.50    --   89.79 -94.00 120.00   82
 14  \w     24.00 106.00   1.00    9.50    --   89.79 -94.00-150.00   82
 15  \w     67.00 149.00   1.00    9.50    --   89.79  45.00-150.00   82
 16  \w     12.00 115.00   1.00    2.89    --   42.68  77.00-150.00  103
 17  \w     17.00 113.00   1.00    2.89    --   42.68  57.00 150.00   96
 18  \w     12.00 115.00   1.00    2.89    --   42.68  77.00  60.00  103
 19  \w     59.00 149.00   1.00    9.50    --   89.79  77.00  60.00   90
 20  \w     63.00 149.00   1.00    9.50    --   89.79  61.00-180.00   86
 21  \w     59.00 149.00   1.00    9.50    --   89.79  77.00  30.00   90
 22  \w     63.00 149.00   1.00    9.50    --   89.79  61.00 150.00   86
 23  \w     63.00 149.00   1.00    9.50    --   89.79  61.00 120.00   86
 24  \w     59.00 149.00   1.00    9.50    --   89.79  77.00-150.00   90
 25  \w     59.00 149.00   1.00    9.50    --   89.79  77.00 -30.00   90
 26  \w     59.00 149.00   1.00    9.50    --   89.79  77.00 -90.00   90
 27  \w     67.00 149.00   1.00    9.50    --   89.79  30.00 120.00   82
 28  \w     12.00 115.00   1.00    2.89    --   42.68  77.00 120.00  103
 29  \w     12.00 115.00   1.00    2.89    --   42.68  77.00 -30.00  103
 30  \w     32.00  81.00   1.00    2.89    --   42.68 -99.00 -90.00   49
 31  \w     59.00 149.00   1.00    9.50    --   89.79  77.00-120.00   90
 32  \w     59.00 149.00   1.00    9.50    --   89.79  77.00 -60.00   90
 33  \w     59.00 149.00   1.00    9.50    --   89.79  77.00   0.00   90
;
_diffrn_measurement_device 'four-circle diffractometer'
_diffrn_measurement_device_type 'SuperNova, Single source at offset/far, Atlas'
_diffrn_measurement_method '\w scans'
_diffrn_orient_matrix_type 'CrysAlisPro convention (1999,Acta A55,543-557)'
_diffrn_orient_matrix_UB_11 -0.0679501365
_diffrn_orient_matrix_UB_12 -0.0059462427
_diffrn_orient_matrix_UB_13 0.0729869156
_diffrn_orient_matrix_UB_21 0.0191172592
_diffrn_orient_matrix_UB_22 -0.0984727079
_diffrn_orient_matrix_UB_23 0.3068591230
_diffrn_orient_matrix_UB_31 0.0033284017
_diffrn_orient_matrix_UB_32 0.1636844789
_diffrn_orient_matrix_UB_33 0.1244448976
_diffrn_radiation_monochromator mirror
_diffrn_radiation_probe x-ray
_diffrn_radiation_type CuK\a
_diffrn_radiation_wavelength 1.54184
_diffrn_reflns_av_R_equivalents 0.0642
_diffrn_reflns_av_unetI/netI 0.0334
_diffrn_reflns_Laue_measured_fraction_full 0.989
_diffrn_reflns_Laue_measured_fraction_max 0.989
_diffrn_reflns_limit_h_max 25
_diffrn_reflns_limit_h_min -25
_diffrn_reflns_limit_k_max 9
_diffrn_reflns_limit_k_min -9
_diffrn_reflns_limit_l_max 5
_diffrn_reflns_limit_l_min -5
_diffrn_reflns_number 15665
_diffrn_reflns_point_group_measured_fraction_full 0.989
_diffrn_reflns_point_group_measured_fraction_max 0.989
_diffrn_reflns_theta_full 66.671
_diffrn_reflns_theta_max 66.671
_diffrn_reflns_theta_min 4.056
_diffrn_source 'micro-focus sealed X-ray tube'
_diffrn_source_type 'SuperNova (Cu) X-ray Source'
_exptl_absorpt_coefficient_mu 0.575
_exptl_absorpt_correction_T_max 1.000
_exptl_absorpt_correction_T_min 0.401
_exptl_absorpt_correction_type gaussian
_exptl_absorpt_process_details
;
CrysAlisPro 1.171.40.55a (Rigaku Oxford Diffraction, 2019)
Numerical absorption correction based on gaussian integration over
			a multifaceted crystal model
Empirical absorption correction using spherical harmonics,
 implemented in SCALE3 ABSPACK scaling algorithm.
;
_exptl_crystal_colour 'clear yellow'
_exptl_crystal_colour_lustre clear
_exptl_crystal_colour_primary yellow
_exptl_crystal_density_diffrn 1.180
_exptl_crystal_description plate
_exptl_crystal_F_000 316
_exptl_crystal_size_max 0.654
_exptl_crystal_size_mid 0.103
_exptl_crystal_size_min 0.030
_refine_diff_density_max 0.622
_refine_diff_density_min -0.532
_refine_diff_density_rms 0.114
_refine_ls_extinction_method none
_refine_ls_goodness_of_fit_ref 1.155
_refine_ls_hydrogen_treatment constr
_refine_ls_matrix_type full
_refine_ls_number_parameters 191
_refine_ls_number_reflns 2861
_refine_ls_number_restraints 0
_refine_ls_restrained_S_all 1.155
_refine_ls_R_factor_all 0.1550
_refine_ls_R_factor_gt 0.1491
_refine_ls_shift/su_max 0.000
_refine_ls_shift/su_mean 0.000
_refine_ls_structure_factor_coef Fsqd
_refine_ls_weighting_details 'w=1/[\s^2^(Fo^2^)+14.8179P] where P=(Fo^2^+2Fc^2^)/3'
_refine_ls_weighting_scheme calc
_refine_ls_wR_factor_gt 0.3545
_refine_ls_wR_factor_ref 0.3565
_reflns_Friedel_coverage 0.000
_reflns_number_gt 2534
_reflns_number_total 2861
_reflns_threshold_expression 'I > 2\s(I)'
_cod_data_source_file 2019_11_01_JD_AntOC12_95K_01_CCDC2004141.cif
_cod_data_source_block 2019_11_01_jd_antoc12_95k_01
_cod_database_code 4518289
_shelx_shelxl_version_number 2018/3
_chemical_oxdiff_formula 'C38 H56 O4'
_shelx_space_group_comment
;
The symmetry employed for this shelxl refinement is uniquely defined
by the following loop, which should always be used as a source of
symmetry information in preference to the above space-group names.
They are only intended as comments.
;
_reflns_odcompleteness_completeness 99.96
_reflns_odcompleteness_iscentric 1
_reflns_odcompleteness_theta 62.30
_olex2_refinement_description
;
1. Fixed Uiso
 At 1.2 times of:
  All C(H) groups, All C(H,H) groups
 At 1.5 times of:
  All C(H,H,H) groups
2.a Secondary CH2 refined with riding coordinates:
 C8(H8A,H8B), C9(H9A,H9B), C10(H10A,H10B), C11(H11A,H11B), C12(H12A,H12B),
 C13(H13A,H13B), C15(H15A,H15B), C14(H14A,H14B), C18(H18A,H18B), C16(H16A,H16B),
  C17(H17A,H17B)
2.b Aromatic/amide H refined with riding coordinates:
 C3(H3), C6(H6), C5(H5)
2.c Idealised Me refined as rotating group:
 C19(H19A,H19B,H19C)
;
_olex2_date_sample_data_collection 2019-11-01
_olex2_submission_special_instructions 'No special instructions were received'
_oxdiff_exptl_absorpt_empirical_details
;
Empirical correction (ABSPACK) includes:
- Absorption correction using spherical harmonics
- Frame scaling
;
_oxdiff_exptl_absorpt_empirical_full_max 2.953
_oxdiff_exptl_absorpt_empirical_full_min 0.387

loop_
_space_group_symop_operation_xyz
'x, y, z'
'-x, -y, -z'

loop_
_atom_site_label
_atom_site_type_symbol
_atom_site_fract_x
_atom_site_fract_y
_atom_site_fract_z
_atom_site_U_iso_or_equiv
_atom_site_adp_type
_atom_site_occupancy
_atom_site_site_symmetry_order
_atom_site_calc_flag
_atom_site_refinement_flags_posn
_atom_site_refinement_flags_adp
_atom_site_refinement_flags_occupancy
_atom_site_disorder_assembly
_atom_site_disorder_group
O2 O 0.1420(2) 0.2532(6) 0.6805(11) 0.0201(11) Uani 1 1 d . . . . .
O1 O -0.0408(2) 0.3229(6) -0.0686(11) 0.0227(12) Uani 1 1 d . . . . .
C2 C 0.0308(3) 0.1112(9) 0.1700(15) 0.0163(15) Uani 1 1 d . . . . .
C4 C 0.1100(3) 0.1592(9) 0.5185(16) 0.0187(15) Uani 1 1 d . . . . .
C3 C 0.0586(3) 0.2194(9) 0.3293(16) 0.0193(15) Uani 1 1 d . . . . .
H3 H 0.043660 0.329606 0.311385 0.023 Uiso 1 1 calc R . . . .
C7 C 0.0520(3) -0.0561(9) 0.1988(15) 0.0178(15) Uani 1 1 d . . . . .
C1 C -0.0232(3) 0.1761(9) -0.0346(15) 0.0182(15) Uani 1 1 d . . . . .
C6 C 0.1039(3) -0.1128(9) 0.3890(16) 0.0189(15) Uani 1 1 d . . . . .
H6 H 0.118891 -0.222943 0.407626 0.023 Uiso 1 1 calc R . . . .
C8 C 0.1204(3) 0.4223(9) 0.6855(17) 0.0198(16) Uani 1 1 d . . . . .
H8A H 0.082305 0.426017 0.785033 0.024 Uiso 1 1 calc R . . . .
H8B H 0.113194 0.481836 0.486525 0.024 Uiso 1 1 calc R . . . .
C5 C 0.1326(3) -0.0064(9) 0.5483(16) 0.0204(16) Uani 1 1 d . . . . .
H5 H 0.166621 -0.044803 0.674142 0.025 Uiso 1 1 calc R . . . .
C9 C 0.1696(3) 0.4989(9) 0.8484(15) 0.0162(15) Uani 1 1 d . . . . .
H9A H 0.180583 0.427377 1.034091 0.019 Uiso 1 1 calc R . . . .
H9B H 0.153045 0.604552 0.892276 0.019 Uiso 1 1 calc R . . . .
C10 C 0.2276(3) 0.5269(9) 0.6781(16) 0.0191(16) Uani 1 1 d . . . . .
H10A H 0.241466 0.423770 0.615071 0.023 Uiso 1 1 calc R . . . .
H10B H 0.217366 0.608025 0.502868 0.023 Uiso 1 1 calc R . . . .
C11 C 0.2798(3) 0.5865(9) 0.8539(16) 0.0200(16) Uani 1 1 d . . . . .
H11A H 0.291707 0.502737 1.023430 0.024 Uiso 1 1 calc R . . . .
H11B H 0.265456 0.686677 0.925595 0.024 Uiso 1 1 calc R . . . .
C12 C 0.3361(3) 0.6223(10) 0.6737(16) 0.0206(16) Uani 1 1 d . . . . .
H12A H 0.348445 0.524533 0.589894 0.025 Uiso 1 1 calc R . . . .
H12B H 0.324729 0.711578 0.512079 0.025 Uiso 1 1 calc R . . . .
C13 C 0.3905(3) 0.6704(10) 0.8526(16) 0.0222(16) Uani 1 1 d . . . . .
H13A H 0.402115 0.580894 1.013392 0.027 Uiso 1 1 calc R . . . .
H13B H 0.378147 0.767859 0.937367 0.027 Uiso 1 1 calc R . . . .
C15 C 0.5009(3) 0.7535(10) 0.8497(16) 0.0218(16) Uani 1 1 d . . . . .
H15A H 0.512495 0.662965 1.008761 0.026 Uiso 1 1 calc R . . . .
H15B H 0.488645 0.850110 0.937036 0.026 Uiso 1 1 calc R . . . .
C14 C 0.4464(3) 0.7071(10) 0.6711(16) 0.0213(16) Uani 1 1 d . . . . .
H14A H 0.458499 0.609976 0.584817 0.026 Uiso 1 1 calc R . . . .
H14B H 0.434871 0.797272 0.511402 0.026 Uiso 1 1 calc R . . . .
C18 C 0.6668(4) 0.8758(10) 0.6694(18) 0.0244(17) Uani 1 1 d . . . . .
H18A H 0.655284 0.966746 0.510933 0.029 Uiso 1 1 calc R . . . .
H18B H 0.679131 0.779499 0.581405 0.029 Uiso 1 1 calc R . . . .
C16 C 0.5567(3) 0.7912(10) 0.6688(16) 0.0233(17) Uani 1 1 d . . . . .
H16A H 0.568982 0.694530 0.581676 0.028 Uiso 1 1 calc R . . . .
H16B H 0.545091 0.881669 0.509654 0.028 Uiso 1 1 calc R . . . .
C17 C 0.6113(3) 0.8379(10) 0.8490(16) 0.0205(16) Uani 1 1 d . . . . .
H17A H 0.598926 0.934400 0.936501 0.025 Uiso 1 1 calc R . . . .
H17B H 0.622894 0.747320 1.007936 0.025 Uiso 1 1 calc R . . . .
C19 C 0.7212(4) 0.9218(11) 0.8510(19) 0.0293(19) Uani 1 1 d . . . . .
H19A H 0.755306 0.939909 0.728540 0.044 Uiso 1 1 calc GR . . . .
H19B H 0.732457 0.833175 1.010458 0.044 Uiso 1 1 calc GR . . . .
H19C H 0.710181 1.021247 0.928559 0.044 Uiso 1 1 calc GR . . . .

loop_
_atom_site_aniso_label
_atom_site_aniso_U_11
_atom_site_aniso_U_22
_atom_site_aniso_U_33
_atom_site_aniso_U_23
_atom_site_aniso_U_13
_atom_site_aniso_U_12
O2 0.026(3) 0.016(3) 0.019(3) -0.006(2) 0.000(2) -0.006(2)
O1 0.028(3) 0.019(3) 0.021(3) -0.006(2) -0.001(2) 0.001(2)
C2 0.022(4) 0.019(4) 0.008(3) 0.000(3) 0.007(3) -0.007(3)
C4 0.024(4) 0.017(4) 0.017(4) -0.005(3) 0.004(3) -0.005(3)
C3 0.023(4) 0.017(4) 0.019(4) -0.006(3) 0.005(3) -0.001(3)
C7 0.023(4) 0.018(4) 0.013(3) -0.001(3) 0.006(3) -0.003(3)
C1 0.025(4) 0.018(4) 0.014(3) -0.003(3) 0.009(3) -0.004(3)
C6 0.026(4) 0.011(3) 0.018(4) 0.004(3) 0.005(3) -0.001(3)
C8 0.026(4) 0.013(4) 0.021(4) -0.004(3) 0.005(3) -0.003(3)
C5 0.024(4) 0.020(4) 0.018(4) -0.005(3) 0.001(3) -0.005(3)
C9 0.023(4) 0.017(4) 0.010(3) -0.006(3) 0.005(3) -0.003(3)
C10 0.019(4) 0.021(4) 0.017(4) -0.002(3) 0.002(3) -0.005(3)
C11 0.025(4) 0.018(4) 0.017(4) -0.003(3) 0.002(3) -0.003(3)
C12 0.025(4) 0.020(4) 0.018(4) -0.003(3) 0.002(3) -0.003(3)
C13 0.024(4) 0.025(4) 0.018(4) -0.005(3) 0.005(3) -0.005(3)
C15 0.024(4) 0.025(4) 0.018(4) -0.008(3) 0.006(3) -0.005(3)
C14 0.024(4) 0.024(4) 0.018(4) -0.004(3) 0.004(3) -0.004(3)
C18 0.026(4) 0.022(4) 0.025(4) -0.003(3) 0.008(3) -0.006(3)
C16 0.026(4) 0.027(4) 0.016(4) -0.001(3) 0.005(3) -0.003(3)
C17 0.024(4) 0.019(4) 0.019(4) -0.003(3) 0.008(3) -0.003(3)
C19 0.026(4) 0.029(5) 0.034(5) -0.005(4) 0.004(3) -0.007(3)

loop_
_atom_type_symbol
_atom_type_description
_atom_type_scat_dispersion_real
_atom_type_scat_dispersion_imag
_atom_type_scat_source
C C 0.0181 0.0091 'International Tables Vol C Tables 4.2.6.8 and 6.1.1.4'
H H 0.0000 0.0000 'International Tables Vol C Tables 4.2.6.8 and 6.1.1.4'
O O 0.0492 0.0322 'International Tables Vol C Tables 4.2.6.8 and 6.1.1.4'

loop_
_exptl_crystal_face_index_h
_exptl_crystal_face_index_k
_exptl_crystal_face_index_l
_exptl_crystal_face_perp_dist
-14 0 0 0.0131
1 -1 3 0.2644
14 0 0 0.0164
-1 -5 0 0.0337
-1 1 -3 0.3311
0 5 -1 0.1148
1 5 0 0.0661

loop_
_geom_angle_atom_site_label_1
_geom_angle_atom_site_label_2
_geom_angle_atom_site_label_3
_geom_angle
_geom_angle_site_symmetry_1
_geom_angle_site_symmetry_3
_geom_angle_publ_flag
C4 O2 C8 119.7(6) . . ?
C3 C2 C7 121.4(7) . . ?
C3 C2 C1 118.6(7) . . ?
C7 C2 C1 120.0(6) . . ?
O2 C4 C3 124.2(7) . . ?
O2 C4 C5 114.7(7) . . ?
C5 C4 C3 121.1(7) . . ?
C2 C3 C4 118.6(7) . . ?
C2 C7 C1 123.1(7) . 2 ?
C2 C7 C6 118.7(7) . . ?
C6 C7 C1 118.2(7) . 2 ?
O1 C1 C2 120.5(7) . . ?
O1 C1 C7 122.5(7) . 2 ?
C7 C1 C2 116.9(6) 2 . ?
C5 C6 C7 120.8(7) . . ?
O2 C8 C9 106.8(6) . . ?
C6 C5 C4 119.4(7) . . ?
C8 C9 C10 113.7(6) . . ?
C11 C10 C9 113.9(6) . . ?
C10 C11 C12 112.9(6) . . ?
C13 C12 C11 113.6(6) . . ?
C12 C13 C14 113.3(6) . . ?
C14 C15 C16 113.5(6) . . ?
C15 C14 C13 113.4(6) . . ?
C17 C18 C19 113.1(7) . . ?
C17 C16 C15 113.3(6) . . ?
C18 C17 C16 113.4(6) . . ?

loop_
_geom_bond_atom_site_label_1
_geom_bond_atom_site_label_2
_geom_bond_distance
_geom_bond_site_symmetry_2
_geom_bond_publ_flag
O2 C4 1.355(9) . ?
O2 C8 1.438(9) . ?
O1 C1 1.223(9) . ?
C2 C3 1.386(10) . ?
C2 C7 1.402(10) . ?
C2 C1 1.494(10) . ?
C4 C3 1.406(10) . ?
C4 C5 1.397(11) . ?
C7 C1 1.483(10) 2 ?
C7 C6 1.410(10) . ?
C6 C5 1.384(11) . ?
C8 C9 1.506(10) . ?
C9 C10 1.532(9) . ?
C10 C11 1.518(10) . ?
C11 C12 1.533(10) . ?
C12 C13 1.524(10) . ?
C13 C14 1.529(10) . ?
C15 C14 1.519(10) . ?
C15 C16 1.528(10) . ?
C18 C17 1.521(10) . ?
C18 C19 1.524(11) . ?
C16 C17 1.526(11) . ?

loop_
_exptl_oxdiff_crystal_face_indexfrac_h
_exptl_oxdiff_crystal_face_indexfrac_k
_exptl_oxdiff_crystal_face_indexfrac_l
_exptl_oxdiff_crystal_face_x
_exptl_oxdiff_crystal_face_y
_exptl_oxdiff_crystal_face_z
-14.1248 -0.0946 0.4270 0.9915 -0.1297 -0.0094
1.2419 -0.7209 2.8294 0.1264 0.9629 0.2382
14.1248 0.0946 -0.4270 -0.9915 0.1297 0.0094
-0.5197 -5.2577 -0.0592 0.0623 0.4896 -0.8697
-1.2127 0.8894 -2.8002 -0.1273 -0.9700 -0.2069
0.1509 4.9157 -0.6685 -0.0883 -0.6863 0.7219
0.5023 5.2484 0.0236 -0.0636 -0.5000 0.8637
